data_8103046
loop_
_publ_author_name
'Sarah-Virginia Ackerbauer'
'Roman Gumeniuk'
'Yurii Prots'
'Horst Borrmann'
'Franz Weitzer'
'Andreas Leithe-Jasper'

_publ_section_title
;
 Crystal structures of zirconium-platinum-silicon (1:1:1), ZrPtSi,
 zirconium-platinum-germanium (1:1:1), ZrPtGe and
 titanium-platinum-silicon (1:1:1), TiPtSi
;
_journal_issue 1
_journal_name_full 'Zeitschrift f\"ur Kristallographie - New Crystal Structures'
_journal_page_first 7
_journal_volume 225
_journal_year 2010
_chemical_formula_sum 'Ge Pt Zr'
_chemical_formula_weight 358.90
_space_group_IT_number 62
_symmetry_cell_setting orthorhombic
_symmetry_space_group_name_Hall '-P 2ac 2n'
_symmetry_space_group_name_H-M 'P n m a'
_atom_sites_solution_primary direct
_atom_sites_solution_secondary difmap
_audit_creation_date 2010-01-21T10:04:24-00:00
_audit_creation_method SHELXL-97
_cell_angle_alpha 90.00
_cell_angle_beta 90.00
_cell_angle_gamma 90.00
_cell_formula_units_Z 4
_cell_length_a 6.6581(2)
_cell_length_b 3.97520(10)
_cell_length_c 7.6648(2)
_cell_measurement_reflns_used 70
_cell_measurement_temperature 295(2)
_cell_measurement_theta_max 50
_cell_measurement_theta_min 1.5
_cell_volume 202.866(10)
_computing_cell_refinement 'CSD (Akselrud, 1993)'
_computing_data_collection 'CrystalClear-SM Expert 2.0 r4 (Rigaku, 2009)'
_computing_data_reduction 'CrystalClear-SM Expert 2.0 r4 (Rigaku, 2009)'
_computing_structure_refinement 'SHELXL-97 (Sheldrick, 1997)'
_computing_structure_solution 'SHELXS-97 (Sheldrick, 1997)'
_diffrn_ambient_temperature 295
_diffrn_detector RX
_diffrn_detector_area_resol_mean 10.0000
_diffrn_measured_fraction_theta_full 0.992
_diffrn_measurement_device 'Rigaku R-AXIS SPIDER'
_diffrn_measurement_method 'profile data from \w-scans'
_diffrn_radiation_detector 'IP detector'
_diffrn_radiation_monochromator 'Confocal Mirrors'
_diffrn_radiation_type AgK\a
_diffrn_radiation_wavelength 0.56087
_diffrn_reflns_av_R_equivalents 0.0296
_diffrn_reflns_av_sigmaI/netI 0.0245
_diffrn_reflns_limit_h_max 16
_diffrn_reflns_limit_h_min -10
_diffrn_reflns_limit_k_max 9
_diffrn_reflns_limit_k_min -9
_diffrn_reflns_limit_l_max 19
_diffrn_reflns_limit_l_min -16
_diffrn_reflns_number 9116
_diffrn_reflns_reduction_process 'Lp corrections applied'
_diffrn_reflns_theta_full 44.96
_diffrn_reflns_theta_max 44.96
_diffrn_reflns_theta_min 4.20
_diffrn_source 'Rotating Anode'
_diffrn_source_current 20.0
_diffrn_source_power 1.2
_diffrn_source_voltage 60.0
_exptl_absorpt_coefficient_mu 61.597
_exptl_absorpt_correction_T_max 1.000
_exptl_absorpt_correction_T_min 0.585
_exptl_absorpt_correction_type multi-scan
_exptl_crystal_colour metallic
_exptl_crystal_density_diffrn 11.751
_exptl_crystal_density_method 'not measured'
_exptl_crystal_description prism
_exptl_crystal_F_000 600
_exptl_crystal_size_max 0.078
_exptl_crystal_size_mid 0.01
_exptl_crystal_size_min 0.01
_refine_diff_density_max 2.674
_refine_diff_density_min -4.278
_refine_diff_density_rms 0.564
_refine_ls_extinction_coef 0.0059(3)
_refine_ls_extinction_expression Fc^*^=kFc[1+0.001xFc^2^\l^3^/sin(2\q)]^-1/4^
_refine_ls_extinction_method SHELXL
_refine_ls_goodness_of_fit_ref 1.185
_refine_ls_matrix_type full
_refine_ls_number_parameters 20
_refine_ls_number_reflns 1811
_refine_ls_number_restraints 0
_refine_ls_restrained_S_all 1.185
_refine_ls_R_factor_all 0.0220
_refine_ls_R_factor_gt 0.0177
_refine_ls_shift/su_max 0.001
_refine_ls_shift/su_mean 0.000
_refine_ls_structure_factor_coef Fsqd
_refine_ls_weighting_details 'calc w=1/[\s^2^(Fo^2^)+(0.0021P)^2^+0.2704P] where P=(Fo^2^+2Fc^2^)/3'
_refine_ls_weighting_scheme calc
_refine_ls_wR_factor_gt 0.0298
_refine_ls_wR_factor_ref 0.0305
_reflns_number_gt 1625
_reflns_number_total 1811
_reflns_threshold_expression >2sigma(I)
_cod_data_source_file 710038.cff
_cod_data_source_block SA_0004a_ZrPtGe
_cod_depositor_comments
;
The following automatic conversions were performed:
'_exptl_absorpt_correction_type' value 'Multi-scan' changed to
'multi-scan' according to
'/home/saulius/struct/CIF-dictionaries/cif_core.dic' dictionary named
'cif_core.dic' version 2.4.1 from 2010-06-29.

Automatic conversion script
Id: cif_fix_enum 1555 2011-01-17 13:19:09Z saulius 
;
_cod_database_code 8103046

loop_
_symmetry_equiv_pos_as_xyz
'x, y, z'
'-x+1/2, -y, z+1/2'
'x+1/2, -y+1/2, -z+1/2'
'-x, y+1/2, -z'
'-x, -y, -z'
'x-1/2, y, -z-1/2'
'-x-1/2, y-1/2, z-1/2'
'x, -y-1/2, z'

loop_
_atom_site_label
_atom_site_type_symbol
_atom_site_fract_x
_atom_site_fract_y
_atom_site_fract_z
_atom_site_U_iso_or_equiv
_atom_site_adp_type
_atom_site_occupancy
_atom_site_symmetry_multiplicity
_atom_site_calc_flag
_atom_site_refinement_flags
_atom_site_disorder_assembly
_atom_site_disorder_group
Pt Pt 0.144730(10) 0.2500 0.063312(9) 0.00478(2) Uani 1 2 d S . .
Zr Zr 0.02709(2) 0.2500 0.682749(19) 0.00406(2) Uani 1 2 d S . .
Ge Ge 0.25502(3) 0.2500 0.37860(3) 0.00449(3) Uani 1 2 d S . .

loop_
_atom_site_aniso_label
_atom_site_aniso_U_11
_atom_site_aniso_U_22
_atom_site_aniso_U_33
_atom_site_aniso_U_23
_atom_site_aniso_U_13
_atom_site_aniso_U_12
Pt 0.00491(2) 0.00502(3) 0.00440(2) 0.000 -0.00002(2) 0.000
Zr 0.00362(5) 0.00475(5) 0.00381(4) 0.000 -0.00021(4) 0.000
Ge 0.00456(6) 0.00444(6) 0.00448(6) 0.000 -0.00019(5) 0.000

loop_
_atom_type_symbol
_atom_type_description
_atom_type_scat_dispersion_real
_atom_type_scat_dispersion_imag
_atom_type_scat_source
Zr Zr -2.9673 0.5597 'International Tables Vol C Tables 4.2.6.8 and 6.1.1.4'
Pt Pt -1.7033 8.3905 'International Tables Vol C Tables 4.2.6.8 and 6.1.1.4'
Ge Ge 0.1547 1.8001 'International Tables Vol C Tables 4.2.6.8 and 6.1.1.4'

loop_
_geom_angle_atom_site_label_1
_geom_angle_atom_site_label_2
_geom_angle_atom_site_label_3
_geom_angle
_geom_angle_site_symmetry_1
_geom_angle_site_symmetry_3
_geom_angle_publ_flag
Ge Pt Ge 117.305(4) . 2_554 ?
Ge Pt Ge 117.305(4) . 2_564 ?
Ge Pt Ge 103.560(8) 2_554 2_564 ?
Ge Pt Ge 97.165(5) . 6_556 ?
Ge Pt Ge 110.774(5) 2_554 6_556 ?
Ge Pt Ge 110.774(5) 2_564 6_556 ?
Ge Pt Pt 120.498(4) . 5 ?
Ge Pt Pt 57.039(5) 2_554 5 ?
Ge Pt Pt 121.364(6) 2_564 5 ?
Ge Pt Pt 53.735(4) 6_556 5 ?
Ge Pt Pt 120.498(4) . 5_565 ?
Ge Pt Pt 121.364(6) 2_554 5_565 ?
Ge Pt Pt 57.039(5) 2_564 5_565 ?
Ge Pt Pt 53.735(4) 6_556 5_565 ?
Pt Pt Pt 85.298(4) 5 5_565 ?
Ge Pt Zr 59.432(4) . 5_566 ?
Ge Pt Zr 168.990(5) 2_554 5_566 ?
Ge Pt Zr 86.751(5) 2_564 5_566 ?
Ge Pt Zr 61.035(4) 6_556 5_566 ?
Pt Pt Zr 114.324(5) 5 5_566 ?
Pt Pt Zr 61.088(3) 5_565 5_566 ?
Ge Pt Zr 59.432(4) . 5_556 ?
Ge Pt Zr 86.751(5) 2_554 5_556 ?
Ge Pt Zr 168.990(5) 2_564 5_556 ?
Ge Pt Zr 61.034(4) 6_556 5_556 ?
Pt Pt Zr 61.088(3) 5 5_556 ?
Pt Pt Zr 114.324(5) 5_565 5_556 ?
Zr Pt Zr 82.718(5) 5_566 5_556 ?
Ge Pt Zr 178.128(6) . 1_554 ?
Ge Pt Zr 61.833(5) 2_554 1_554 ?
Ge Pt Zr 61.833(5) 2_564 1_554 ?
Ge Pt Zr 84.707(6) 6_556 1_554 ?
Pt Pt Zr 60.669(3) 5 1_554 ?
Pt Pt Zr 60.669(3) 5_565 1_554 ?
Zr Pt Zr 121.758(3) 5_566 1_554 ?
Zr Pt Zr 121.758(3) 5_556 1_554 ?
Ge Pt Zr 60.746(4) . 2_564 ?
Ge Pt Zr 118.960(6) 2_554 2_564 ?
Ge Pt Zr 58.283(5) 2_564 2_564 ?
Ge Pt Zr 130.266(4) 6_556 2_564 ?
Pt Pt Zr 175.995(4) 5 2_564 ?
Pt Pt Zr 97.276(3) 5_565 2_564 ?
Zr Pt Zr 69.663(3) 5_566 2_564 ?
Zr Pt Zr 120.124(3) 5_556 2_564 ?
Zr Pt Zr 117.979(4) 1_554 2_564 ?
Ge Pt Zr 60.746(4) . 2_554 ?
Ge Pt Zr 58.283(5) 2_554 2_554 ?
Ge Pt Zr 118.960(6) 2_564 2_554 ?
Ge Pt Zr 130.266(4) 6_556 2_554 ?
Pt Pt Zr 97.276(3) 5 2_554 ?
Pt Pt Zr 175.995(4) 5_565 2_554 ?
Zr Pt Zr 120.124(3) 5_566 2_554 ?
Zr Pt Zr 69.663(3) 5_556 2_554 ?
Zr Pt Zr 117.979(4) 1_554 2_554 ?
Zr Pt Zr 79.992(5) 2_564 2_554 ?
Ge Pt Zr 109.629(6) . 6_656 ?
Ge Pt Zr 56.968(4) 2_554 6_656 ?
Ge Pt Zr 56.968(4) 2_564 6_656 ?
Ge Pt Zr 153.206(6) 6_556 6_656 ?
Pt Pt Zr 109.326(4) 5 6_656 ?
Pt Pt Zr 109.326(4) 5_565 6_656 ?
Zr Pt Zr 133.693(2) 5_566 6_656 ?
Zr Pt Zr 133.693(2) 5_556 6_656 ?
Zr Pt Zr 68.499(3) 1_554 6_656 ?
Zr Pt Zr 66.949(4) 2_564 6_656 ?
Zr Pt Zr 66.949(4) 2_554 6_656 ?
Ge Zr Ge 91.498(8) 5_556 5_566 ?
Ge Zr Ge 103.137(6) 5_556 . ?
Ge Zr Ge 103.137(6) 5_566 . ?
Ge Zr Ge 157.346(7) 5_556 2_565 ?
Ge Zr Ge 86.274(4) 5_566 2_565 ?
Ge Zr Ge 99.317(4) . 2_565 ?
Ge Zr Ge 86.274(4) 5_556 2 ?
Ge Zr Ge 157.346(7) 5_566 2 ?
Ge Zr Ge 99.317(4) . 2 ?
Ge Zr Ge 87.188(7) 2_565 2 ?
Ge Zr Pt 108.997(6) 5_556 5_566 ?
Ge Zr Pt 51.603(5) 5_566 5_566 ?
Ge Zr Pt 138.573(2) . 5_566 ?
Ge Zr Pt 53.042(5) 2_565 5_566 ?
Ge Zr Pt 108.062(6) 2 5_566 ?
Ge Zr Pt 51.603(5) 5_556 5_556 ?
Ge Zr Pt 108.997(6) 5_566 5_556 ?
Ge Zr Pt 138.573(2) . 5_556 ?
Ge Zr Pt 108.062(6) 2_565 5_556 ?
Ge Zr Pt 53.042(5) 2 5_556 ?
Pt Zr Pt 82.718(5) 5_566 5_556 ?
Ge Zr Pt 109.828(6) 5_556 1_556 ?
Ge Zr Pt 109.828(6) 5_566 1_556 ?
Ge Zr Pt 131.906(7) . 1_556 ?
Ge Zr Pt 50.691(4) 2_565 1_556 ?
Ge Zr Pt 50.691(4) 2 1_556 ?
Pt Zr Pt 58.242(4) 5_566 1_556 ?
Pt Zr Pt 58.242(3) 5_556 1_556 ?
Ge Zr Pt 152.687(7) 5_556 2_565 ?
Ge Zr Pt 88.152(4) 5_566 2_565 ?
Ge Zr Pt 50.685(4) . 2_565 ?
Ge Zr Pt 49.862(5) 2_565 2_565 ?
Ge Zr Pt 103.990(6) 2 2_565 ?
Pt Zr Pt 92.039(2) 5_566 2_565 ?
Pt Zr Pt 152.251(6) 5_556 2_565 ?
Pt Zr Pt 95.893(4) 1_556 2_565 ?
Ge Zr Pt 88.152(4) 5_556 2 ?
Ge Zr Pt 152.687(7) 5_566 2 ?
Ge Zr Pt 50.685(4) . 2 ?
Ge Zr Pt 103.990(6) 2_565 2 ?
Ge Zr Pt 49.862(5) 2 2 ?
Pt Zr Pt 152.251(6) 5_566 2 ?
Pt Zr Pt 92.039(2) 5_556 2 ?
Pt Zr Pt 95.893(4) 1_556 2 ?
Pt Zr Pt 79.992(4) 2_565 2 ?
Ge Zr Pt 49.850(4) 5_556 6_556 ?
Ge Zr Pt 49.850(4) 5_566 6_556 ?
Ge Zr Pt 86.532(6) . 6_556 ?
Ge Zr Pt 135.596(4) 2_565 6_556 ?
Ge Zr Pt 135.596(4) 2 6_556 ?
Pt Zr Pt 94.565(4) 5_566 6_556 ?
Pt Zr Pt 94.565(4) 5_556 6_556 ?
Pt Zr Pt 141.562(6) 1_556 6_556 ?
Pt Zr Pt 113.051(4) 2_565 6_556 ?
Pt Zr Pt 113.050(4) 2 6_556 ?
Ge Zr Zr 51.657(5) 5_556 5_556 ?
Ge Zr Zr 101.775(7) 5_566 5_556 ?
Ge Zr Zr 51.480(5) . 5_556 ?
Ge Zr Zr 150.671(8) 2_565 5_556 ?
Ge Zr Zr 94.484(4) 2 5_556 ?
Pt Zr Zr 149.929(7) 5_566 5_556 ?
Pt Zr Zr 96.020(3) 5_556 5_556 ?
Pt Zr Zr 144.140(3) 1_556 5_556 ?
Pt Zr Zr 101.746(6) 2_565 5_556 ?
Pt Zr Zr 57.575(4) 2 5_556 ?
Pt Zr Zr 55.476(4) 6_556 5_556 ?
Pt Ge Pt 127.744(4) . 2_565 ?
Pt Ge Pt 127.744(4) . 2 ?
Pt Ge Pt 103.560(8) 2_565 2 ?
Pt Ge Pt 116.639(8) . 6_656 ?
Pt Ge Pt 69.226(5) 2_565 6_656 ?
Pt Ge Pt 69.226(5) 2 6_656 ?
Pt Ge Zr 68.965(6) . 5_556 ?
Pt Ge Zr 146.738(9) 2_565 5_556 ?
Pt Ge Zr 73.182(4) 2 5_556 ?
Pt Ge Zr 134.093(4) 6_656 5_556 ?
Pt Ge Zr 68.965(5) . 5_566 ?
Pt Ge Zr 73.182(4) 2_565 5_566 ?
Pt Ge Zr 146.738(9) 2 5_566 ?
Pt Ge Zr 134.093(4) 6_656 5_566 ?
Zr Ge Zr 91.498(8) 5_556 5_566 ?
Pt Ge Zr 130.035(9) . . ?
Pt Ge Zr 71.031(5) 2_565 . ?
Pt Ge Zr 71.031(5) 2 . ?
Pt Ge Zr 113.326(8) 6_656 . ?
Zr Ge Zr 76.863(6) 5_556 . ?
Zr Ge Zr 76.863(6) 5_566 . ?
Pt Ge Zr 69.392(5) . 2_564 ?
Pt Ge Zr 67.475(4) 2_565 2_564 ?
Pt Ge Zr 134.458(9) 2 2_564 ?
Pt Ge Zr 65.923(5) 6_656 2_564 ?
Zr Ge Zr 138.275(8) 5_556 2_564 ?
Zr Ge Zr 76.026(3) 5_566 2_564 ?
Zr Ge Zr 135.319(4) . 2_564 ?
Pt Ge Zr 69.392(5) . 2_554 ?
Pt Ge Zr 134.458(9) 2_565 2_554 ?
Pt Ge Zr 67.475(4) 2 2_554 ?
Pt Ge Zr 65.923(5) 6_656 2_554 ?
Zr Ge Zr 76.026(3) 5_556 2_554 ?
Zr Ge Zr 138.275(8) 5_566 2_554 ?
Zr Ge Zr 135.320(4) . 2_554 ?
Zr Ge Zr 87.188(7) 2_564 2_554 ?

loop_
_geom_bond_atom_site_label_1
_geom_bond_atom_site_label_2
_geom_bond_distance
_geom_bond_site_symmetry_2
_geom_bond_publ_flag
Pt Ge 2.5258(2) . ?
Pt Ge 2.52991(14) 2_554 ?
Pt Ge 2.52991(14) 2_564 ?
Pt Ge 2.6326(2) 6_556 ?
Pt Pt 2.93371(11) 5 ?
Pt Pt 2.93371(11) 5_565 ?
Pt Zr 3.00797(13) 5_566 ?
Pt Zr 3.00797(13) 5_556 ?
Pt Zr 3.02025(17) 1_554 ?
Pt Zr 3.09243(13) 2_564 ?
Pt Zr 3.09243(14) 2_554 ?
Pt Zr 3.16829(17) 6_656 ?
Zr Ge 2.77485(18) 5_556 ?
Zr Ge 2.77485(18) 5_566 ?
Zr Ge 2.7816(3) . ?
Zr Ge 2.88249(18) 2_565 ?
Zr Ge 2.88249(18) 2 ?
Zr Pt 3.00798(13) 5_566 ?
Zr Pt 3.00798(13) 5_556 ?
Zr Pt 3.02027(17) 1_556 ?
Zr Pt 3.09242(14) 2_565 ?
Zr Pt 3.09242(14) 2 ?
Zr Pt 3.16827(17) 6_556 ?
Zr Zr 3.4538(2) 5_556 ?
Ge Pt 2.52991(14) 2_565 ?
Ge Pt 2.52991(14) 2 ?
Ge Pt 2.6327(2) 6_656 ?
Ge Zr 2.77484(18) 5_556 ?
Ge Zr 2.77484(18) 5_566 ?
Ge Zr 2.88248(18) 2_564 ?
Ge Zr 2.88248(18) 2_554 ?
